data_7104648
loop_
_publ_author_name
'Dydio, Pawe\/l'
'Zieli\'nski, Tomasz'
'Jurczak, Janusz'

_publ_section_title
;
 Anion receptors based on 7,7'-diamido-2,2'-diindolylmethane.
;
_journal_issue 30
_journal_name_full 'Chemical communications (Cambridge, England)'
_journal_page_first 4560
_journal_page_last 4562
_journal_paper_doi 10.1039/b907164d
_journal_volume 34
_journal_year 2009
_chemical_formula_sum 'C35 H34 N4 O3'
_chemical_formula_weight 558.66
_chemical_name_systematic
;
?
;
_space_group_IT_number 14
_symmetry_cell_setting monoclinic
_symmetry_space_group_name_Hall '-P 2ybc'
_symmetry_space_group_name_H-M 'P 1 21/c 1'
_atom_sites_solution_hydrogens geom
_atom_sites_solution_primary direct
_atom_sites_solution_secondary difmap
_audit_creation_method SHELXL-97
_cell_angle_alpha 90.00
_cell_angle_beta 112.956(4)
_cell_angle_gamma 90.00
_cell_formula_units_Z 4
_cell_length_a 14.5822(6)
_cell_length_b 13.6329(5)
_cell_length_c 15.4897(5)
_cell_measurement_temperature 110(2)
_cell_volume 2835.45(18)
_computing_cell_refinement
;
CrysAlis RED, Oxford Diffraction Ltd.,
Version 1.171.28cycle4 beta (release 11-11-2005 CrysAlis171 .NET)
(compiled Nov 11 2005,15:50:43)
;
_computing_data_collection
;
CrysAlis CCD, Oxford Diffraction Ltd.,
Version 1.171.28cycle4 beta (release 11-11-2005 CrysAlis171 .NET)
(compiled Nov 11 2005,15:50:43)
;
_computing_data_reduction
;
CrysAlis RED, Oxford Diffraction Ltd.,
Version 1.171.28cycle4 beta (release 11-11-2005 CrysAlis171 .NET)
(compiled Nov 11 2005,15:50:43)
;
_computing_molecular_graphics Diamond
_computing_publication_material SHELXTL-97
_computing_structure_refinement 'SHELXL-97 (Sheldrick, 1997)'
_computing_structure_solution 'SHELXS-97 (Sheldrick, 1990)'
_diffrn_ambient_temperature 110(2)
_diffrn_detector_area_resol_mean 8.6479
_diffrn_measured_fraction_theta_full 0.977
_diffrn_measured_fraction_theta_max 0.931
_diffrn_measurement_device_type 'KM4 CCD'
_diffrn_measurement_method 'omega scan'
_diffrn_radiation_monochromator graphite
_diffrn_radiation_source 'fine-focus sealed tube'
_diffrn_radiation_type MoK\a
_diffrn_radiation_wavelength 0.71073
_diffrn_reflns_av_R_equivalents 0.0207
_diffrn_reflns_av_sigmaI/netI 0.0445
_diffrn_reflns_limit_h_max 18
_diffrn_reflns_limit_h_min -19
_diffrn_reflns_limit_k_max 17
_diffrn_reflns_limit_k_min -17
_diffrn_reflns_limit_l_max 20
_diffrn_reflns_limit_l_min -20
_diffrn_reflns_number 26227
_diffrn_reflns_theta_full 28.00
_diffrn_reflns_theta_max 28.71
_diffrn_reflns_theta_min 2.66
_diffrn_standards_number '1 frame'
_exptl_absorpt_coefficient_mu 0.085
_exptl_absorpt_correction_T_max 0.99
_exptl_absorpt_correction_T_min 0.97
_exptl_absorpt_correction_type multi-scan
_exptl_absorpt_process_details
;
CrysAlis RED, Oxford Diffraction Ltd.,
Version 1.171.28cycle4 beta (release 11-11-2005 CrysAlis171 .NET)
(compiled Nov 11 2005,15:50:43)
Empirical absorption correction using spherical harmonics,
implemented in SCALE3 ABSPACK scaling algorithm.
;
_exptl_crystal_colour colourless
_exptl_crystal_density_diffrn 1.309
_exptl_crystal_density_method 'not measured'
_exptl_crystal_description prismatic
_exptl_crystal_F_000 1184
_exptl_crystal_size_max 0.50
_exptl_crystal_size_mid 0.40
_exptl_crystal_size_min 0.13
_refine_diff_density_max 0.244
_refine_diff_density_min -0.212
_refine_diff_density_rms 0.037
_refine_ls_extinction_method none
_refine_ls_goodness_of_fit_ref 0.943
_refine_ls_hydrogen_treatment mixed
_refine_ls_matrix_type full
_refine_ls_number_parameters 404
_refine_ls_number_reflns 6833
_refine_ls_number_restraints 0
_refine_ls_restrained_S_all 0.943
_refine_ls_R_factor_all 0.0599
_refine_ls_R_factor_gt 0.0361
_refine_ls_shift/su_max 0.001
_refine_ls_shift/su_mean 0.000
_refine_ls_structure_factor_coef Fsqd
_refine_ls_weighting_details 'calc w=1/[\s^2^(Fo^2^)+(0.0533P)^2^+0.0000P] where P=(Fo^2^+2Fc^2^)/3'
_refine_ls_weighting_scheme calc
_refine_ls_wR_factor_gt 0.0868
_refine_ls_wR_factor_ref 0.0906
_reflns_number_gt 4567
_reflns_number_total 6833
_reflns_threshold_expression >2sigma(I)
_cod_data_source_file b907164d.txt
_cod_data_source_block p257
_cod_depositor_comments
;
The following automatic conversions were performed:
'_symmetry_cell_setting' value 'Monoclinic' changed to 'monoclinic'
according to '/home/saulius/struct/CIF-dictionaries/cif_core.dic'
dictionary named 'cif_core.dic' version 2.4.1 from 2010-06-29.

Automatic conversion script
Id: cif_fix_enum 1527 2010-12-29 10:47:43Z saulius 
;
_cod_original_sg_symbol_H-M P21/c
_cod_database_code 7104648

loop_
_symmetry_equiv_pos_as_xyz
'x, y, z'
'-x, y+1/2, -z+1/2'
'-x, -y, -z'
'x, -y-1/2, z-1/2'

loop_
_atom_site_label
_atom_site_type_symbol
_atom_site_fract_x
_atom_site_fract_y
_atom_site_fract_z
_atom_site_U_iso_or_equiv
_atom_site_adp_type
_atom_site_occupancy
_atom_site_symmetry_multiplicity
_atom_site_calc_flag
_atom_site_refinement_flags
_atom_site_disorder_assembly
_atom_site_disorder_group
N1 N -0.03415(7) 0.60486(7) 0.35718(7) 0.0201(2) Uani 1 1 d . . .
N2 N -0.23384(7) 0.69997(7) 0.29611(7) 0.0200(2) Uani 1 1 d . . .
N3 N -0.28126(7) 0.95138(7) 0.32507(6) 0.0206(2) Uani 1 1 d . . .
N4 N -0.12772(8) 1.10533(7) 0.41979(7) 0.0242(2) Uani 1 1 d . . .
C5 C 0.07773(9) 0.71656(8) 0.27314(8) 0.0234(3) Uani 1 1 d . . .
H5 H 0.0117 0.7393 0.2584 0.028 Uiso 1 1 calc R . .
C6 C 0.14488(9) 0.77517(9) 0.25377(8) 0.0276(3) Uani 1 1 d . . .
H6 H 0.1250 0.8379 0.2260 0.033 Uiso 1 1 calc R . .
C7 C 0.24029(10) 0.74243(10) 0.27488(9) 0.0318(3) Uani 1 1 d . . .
H7 H 0.2863 0.7826 0.2615 0.038 Uiso 1 1 calc R . .
C8 C 0.26982(9) 0.65127(10) 0.31552(9) 0.0306(3) Uani 1 1 d . . .
H8 H 0.3360 0.6293 0.3302 0.037 Uiso 1 1 calc R . .
C9 C 0.20285(9) 0.59191(9) 0.33487(8) 0.0253(3) Uani 1 1 d . . .
H9 H 0.2230 0.5291 0.3623 0.030 Uiso 1 1 calc R . .
C10 C 0.10617(9) 0.62453(8) 0.31404(8) 0.0209(3) Uani 1 1 d . . .
O11 O 0.03431(6) 0.46834(6) 0.32174(6) 0.0256(2) Uani 1 1 d . . .
C12 C 0.03348(8) 0.55850(9) 0.33178(8) 0.0201(3) Uani 1 1 d . . .
C13 C -0.20590(8) 0.61196(8) 0.34266(8) 0.0195(3) Uani 1 1 d . . .
C14 C -0.33183(8) 0.71953(8) 0.28242(8) 0.0203(3) Uani 1 1 d . . .
C15 C -0.36736(9) 0.64541(9) 0.32021(8) 0.0228(3) Uani 1 1 d . . .
C16 C -0.28847(9) 0.57537(8) 0.35903(8) 0.0220(3) Uani 1 1 d . . .
C17 C -0.28005(9) 0.48414(9) 0.40338(8) 0.0256(3) Uani 1 1 d . . .
H17 H -0.3343 0.4581 0.4155 0.031 Uiso 1 1 calc R . .
C18 C -0.19214(9) 0.43293(9) 0.42901(8) 0.0268(3) Uani 1 1 d . . .
H18 H -0.1869 0.3704 0.4577 0.032 Uiso 1 1 calc R . .
C19 C -0.11010(9) 0.47051(8) 0.41400(8) 0.0235(3) Uani 1 1 d . . .
H19 H -0.0500 0.4338 0.4334 0.028 Uiso 1 1 calc R . .
C20 C -0.11588(8) 0.56076(8) 0.37109(8) 0.0197(3) Uani 1 1 d . . .
C21 C -0.46947(9) 0.63848(9) 0.32187(9) 0.0296(3) Uani 1 1 d . . .
H21A H -0.5179 0.6701 0.2658 0.044 Uiso 1 1 calc R . .
H21B H -0.4698 0.6715 0.3780 0.044 Uiso 1 1 calc R . .
H21C H -0.4874 0.5693 0.3229 0.044 Uiso 1 1 calc R . .
C22 C -0.38497(9) 0.80996(8) 0.23109(8) 0.0217(3) Uani 1 1 d . . .
H22 H -0.4576 0.7944 0.2079 0.026 Uiso 1 1 calc R . .
C23 C -0.36385(9) 0.83080(9) 0.14327(8) 0.0256(3) Uani 1 1 d . . .
H23A H -0.2932 0.8502 0.1627 0.031 Uiso 1 1 calc R . .
H23B H -0.3742 0.7698 0.1059 0.031 Uiso 1 1 calc R . .
C24 C -0.42922(10) 0.91072(10) 0.08229(9) 0.0369(3) Uani 1 1 d . . .
H24A H -0.4109 0.9224 0.0286 0.055 Uiso 1 1 calc R . .
H24B H -0.4200 0.9712 0.1190 0.055 Uiso 1 1 calc R . .
H24C H -0.4991 0.8904 0.0597 0.055 Uiso 1 1 calc R . .
C25 C -0.36927(8) 0.89729(8) 0.29511(8) 0.0202(3) Uani 1 1 d . . .
C26 C -0.28817(9) 1.02616(8) 0.38242(8) 0.0214(3) Uani 1 1 d . . .
C27 C -0.22069(9) 1.10085(9) 0.42942(8) 0.0227(3) Uani 1 1 d . . .
C28 C -0.24969(10) 1.16658(9) 0.48246(8) 0.0286(3) Uani 1 1 d . . .
H28 H -0.2054 1.2174 0.5157 0.034 Uiso 1 1 calc R . .
C29 C -0.34299(10) 1.15926(10) 0.48779(9) 0.0338(3) Uani 1 1 d . . .
H29 H -0.3608 1.2055 0.5244 0.041 Uiso 1 1 calc R . .
C30 C -0.40969(10) 1.08680(9) 0.44138(9) 0.0310(3) Uani 1 1 d . . .
H30 H -0.4730 1.0830 0.4453 0.037 Uiso 1 1 calc R . .
C31 C -0.38198(9) 1.01878(9) 0.38825(8) 0.0239(3) Uani 1 1 d . . .
C32 C -0.43214(9) 0.93629(9) 0.33222(8) 0.0237(3) Uani 1 1 d . . .
C33 C -0.53500(9) 0.90311(10) 0.31902(9) 0.0311(3) Uani 1 1 d . . .
H33A H -0.5325 0.8694 0.3758 0.047 Uiso 1 1 calc R . .
H33B H -0.5605 0.8581 0.2656 0.047 Uiso 1 1 calc R . .
H33C H -0.5791 0.9602 0.3071 0.047 Uiso 1 1 calc R . .
C34 C -0.04294(9) 1.15062(8) 0.47640(8) 0.0242(3) Uani 1 1 d . . .
C36 C 0.04495(9) 1.14113(9) 0.45091(8) 0.0246(3) Uani 1 1 d . . .
O35 O -0.03682(6) 1.19663(6) 0.54778(6) 0.0293(2) Uani 1 1 d . . .
C37 C 0.06195(9) 1.05945(9) 0.40526(8) 0.0267(3) Uani 1 1 d . . .
H37 H 0.0144 1.0079 0.3865 0.032 Uiso 1 1 calc R . .
C38 C 0.14730(10) 1.05229(10) 0.38676(9) 0.0311(3) Uani 1 1 d . . .
H38 H 0.1580 0.9961 0.3556 0.037 Uiso 1 1 calc R . .
C39 C 0.21686(10) 1.12712(10) 0.41366(9) 0.0352(3) Uani 1 1 d . . .
H39 H 0.2756 1.1223 0.4014 0.042 Uiso 1 1 calc R . .
C40 C 0.20059(11) 1.20936(11) 0.45866(9) 0.0396(4) Uani 1 1 d . . .
H40 H 0.2483 1.2609 0.4770 0.048 Uiso 1 1 calc R . .
C41 C 0.11530(10) 1.21661(10) 0.47695(9) 0.0335(3) Uani 1 1 d . . .
H41 H 0.1045 1.2733 0.5074 0.040 Uiso 1 1 calc R . .
H1 H -0.0228(9) 0.6646(9) 0.3725(8) 0.025(4) Uiso 1 1 d . . .
H2 H -0.1935(10) 0.7390(10) 0.2793(9) 0.038(4) Uiso 1 1 d . . .
H3 H -0.2242(10) 0.9340(10) 0.3155(9) 0.035(4) Uiso 1 1 d . . .
H4 H -0.1243(9) 1.0798(10) 0.3711(9) 0.030(4) Uiso 1 1 d . . .
O1S O -0.11410(6) 0.87228(6) 0.28810(7) 0.0250(2) Uani 1 1 d . . .
H1SA H -0.0656(11) 0.8574(10) 0.3372(11) 0.037 Uiso 1 1 d . . .
H1SB H -0.0911(10) 0.9020(10) 0.2514(10) 0.037 Uiso 1 1 d . . .

loop_
_atom_site_aniso_label
_atom_site_aniso_U_11
_atom_site_aniso_U_22
_atom_site_aniso_U_33
_atom_site_aniso_U_23
_atom_site_aniso_U_13
_atom_site_aniso_U_12
N1 0.0208(5) 0.0160(5) 0.0258(5) -0.0012(4) 0.0115(4) -0.0018(4)
N2 0.0186(5) 0.0192(5) 0.0247(5) 0.0002(4) 0.0112(4) -0.0028(4)
N3 0.0196(5) 0.0205(5) 0.0230(5) -0.0014(4) 0.0099(4) -0.0007(4)
N4 0.0283(6) 0.0249(6) 0.0196(5) -0.0029(4) 0.0096(5) -0.0061(5)
C5 0.0258(7) 0.0237(6) 0.0231(6) -0.0035(5) 0.0123(5) 0.0001(5)
C6 0.0366(8) 0.0228(6) 0.0278(7) -0.0025(5) 0.0172(6) -0.0044(6)
C7 0.0340(8) 0.0345(8) 0.0332(7) -0.0087(6) 0.0198(6) -0.0158(6)
C8 0.0197(6) 0.0407(8) 0.0336(7) -0.0085(6) 0.0129(6) -0.0044(6)
C9 0.0236(7) 0.0257(6) 0.0280(6) -0.0046(5) 0.0114(5) 0.0002(5)
C10 0.0224(6) 0.0215(6) 0.0199(6) -0.0043(5) 0.0095(5) -0.0017(5)
O11 0.0302(5) 0.0189(4) 0.0326(5) -0.0017(4) 0.0176(4) 0.0007(4)
C12 0.0199(6) 0.0213(6) 0.0182(6) -0.0003(5) 0.0064(5) 0.0005(5)
C13 0.0228(6) 0.0178(6) 0.0186(6) -0.0029(5) 0.0088(5) -0.0044(5)
C14 0.0187(6) 0.0214(6) 0.0219(6) -0.0036(5) 0.0090(5) -0.0018(5)
C15 0.0225(6) 0.0233(6) 0.0246(6) -0.0031(5) 0.0113(5) -0.0038(5)
C16 0.0224(6) 0.0227(6) 0.0231(6) -0.0035(5) 0.0113(5) -0.0051(5)
C17 0.0277(7) 0.0241(6) 0.0296(7) 0.0003(5) 0.0162(6) -0.0063(5)
C18 0.0353(8) 0.0196(6) 0.0275(6) 0.0025(5) 0.0146(6) -0.0049(6)
C19 0.0255(7) 0.0221(6) 0.0232(6) -0.0007(5) 0.0098(5) 0.0003(5)
C20 0.0211(6) 0.0191(6) 0.0210(6) -0.0038(5) 0.0107(5) -0.0041(5)
C21 0.0243(7) 0.0301(7) 0.0392(7) 0.0002(6) 0.0175(6) -0.0045(6)
C22 0.0191(6) 0.0225(6) 0.0235(6) -0.0016(5) 0.0082(5) -0.0019(5)
C23 0.0264(7) 0.0260(7) 0.0247(6) -0.0017(5) 0.0104(5) 0.0015(5)
C24 0.0424(9) 0.0383(8) 0.0304(7) 0.0036(6) 0.0147(6) 0.0095(7)
C25 0.0189(6) 0.0202(6) 0.0216(6) 0.0029(5) 0.0079(5) -0.0005(5)
C26 0.0256(7) 0.0207(6) 0.0182(6) 0.0017(5) 0.0090(5) 0.0004(5)
C27 0.0258(7) 0.0217(6) 0.0205(6) 0.0022(5) 0.0088(5) -0.0017(5)
C28 0.0370(8) 0.0218(7) 0.0269(7) -0.0027(5) 0.0124(6) -0.0043(6)
C29 0.0412(8) 0.0306(7) 0.0343(7) -0.0075(6) 0.0200(6) 0.0019(6)
C30 0.0318(7) 0.0336(7) 0.0326(7) -0.0037(6) 0.0180(6) 0.0006(6)
C31 0.0254(7) 0.0246(6) 0.0233(6) 0.0018(5) 0.0112(5) 0.0013(5)
C32 0.0228(6) 0.0248(6) 0.0245(6) 0.0004(5) 0.0105(5) 0.0008(5)
C33 0.0242(7) 0.0353(7) 0.0376(7) -0.0048(6) 0.0163(6) -0.0012(6)
C34 0.0319(7) 0.0173(6) 0.0206(6) 0.0031(5) 0.0072(5) -0.0053(5)
C36 0.0278(7) 0.0256(6) 0.0165(6) 0.0030(5) 0.0043(5) -0.0071(5)
O35 0.0358(5) 0.0256(5) 0.0241(4) -0.0048(4) 0.0093(4) -0.0063(4)
C37 0.0273(7) 0.0223(6) 0.0254(6) 0.0039(5) 0.0045(5) -0.0052(5)
C38 0.0343(8) 0.0288(7) 0.0278(7) 0.0042(6) 0.0094(6) 0.0007(6)
C39 0.0321(8) 0.0459(9) 0.0284(7) 0.0045(6) 0.0128(6) -0.0072(7)
C40 0.0411(9) 0.0479(9) 0.0324(7) -0.0094(7) 0.0172(7) -0.0254(7)
C41 0.0417(8) 0.0341(8) 0.0271(7) -0.0071(6) 0.0161(6) -0.0158(6)
O1S 0.0225(5) 0.0273(5) 0.0271(5) 0.0036(4) 0.0117(4) -0.0022(4)

loop_
_atom_type_symbol
_atom_type_description
_atom_type_scat_dispersion_real
_atom_type_scat_dispersion_imag
_atom_type_scat_source
C C 0.0033 0.0016 'International Tables Vol C Tables 4.2.6.8 and 6.1.1.4'
H H 0.0000 0.0000 'International Tables Vol C Tables 4.2.6.8 and 6.1.1.4'
N N 0.0061 0.0033 'International Tables Vol C Tables 4.2.6.8 and 6.1.1.4'
O O 0.0106 0.0060 'International Tables Vol C Tables 4.2.6.8 and 6.1.1.4'

loop_
_geom_angle_atom_site_label_1
_geom_angle_atom_site_label_2
_geom_angle_atom_site_label_3
_geom_angle
_geom_angle_site_symmetry_1
_geom_angle_site_symmetry_3
_geom_angle_publ_flag
C12 N1 C20 126.51(10) . . ?
C12 N1 H1 116.4(9) . . ?
C20 N1 H1 116.6(8) . . ?
C13 N2 C14 108.93(9) . . ?
C13 N2 H2 124.8(9) . . ?
C14 N2 H2 126.2(9) . . ?
C26 N3 C25 108.42(10) . . ?
C26 N3 H3 125.7(8) . . ?
C25 N3 H3 125.2(8) . . ?
C34 N4 C27 128.23(11) . . ?
C34 N4 H4 114.0(9) . . ?
C27 N4 H4 117.6(9) . . ?
C6 C5 C10 120.52(11) . . ?
C6 C5 H5 119.7 . . ?
C10 C5 H5 119.7 . . ?
C7 C6 C5 119.82(12) . . ?
C7 C6 H6 120.1 . . ?
C5 C6 H6 120.1 . . ?
C6 C7 C8 120.44(12) . . ?
C6 C7 H7 119.8 . . ?
C8 C7 H7 119.8 . . ?
C7 C8 C9 120.10(12) . . ?
C7 C8 H8 119.9 . . ?
C9 C8 H8 119.9 . . ?
C8 C9 C10 119.89(12) . . ?
C8 C9 H9 120.1 . . ?
C10 C9 H9 120.1 . . ?
C9 C10 C5 119.23(11) . . ?
C9 C10 C12 119.46(11) . . ?
C5 C10 C12 121.25(10) . . ?
O11 C12 N1 122.93(11) . . ?
O11 C12 C10 122.11(10) . . ?
N1 C12 C10 114.94(10) . . ?
N2 C13 C20 130.53(10) . . ?
N2 C13 C16 107.60(10) . . ?
C20 C13 C16 121.87(10) . . ?
C15 C14 N2 109.43(10) . . ?
C15 C14 C22 128.88(11) . . ?
N2 C14 C22 121.68(10) . . ?
C14 C15 C16 107.19(10) . . ?
C14 C15 C21 126.70(11) . . ?
C16 C15 C21 126.11(10) . . ?
C17 C16 C13 118.84(11) . . ?
C17 C16 C15 134.28(11) . . ?
C13 C16 C15 106.84(10) . . ?
C18 C17 C16 119.02(11) . . ?
C18 C17 H17 120.5 . . ?
C16 C17 H17 120.5 . . ?
C17 C18 C19 121.76(11) . . ?
C17 C18 H18 119.1 . . ?
C19 C18 H18 119.1 . . ?
C20 C19 C18 120.54(11) . . ?
C20 C19 H19 119.7 . . ?
C18 C19 H19 119.7 . . ?
C19 C20 C13 117.95(10) . . ?
C19 C20 N1 123.33(10) . . ?
C13 C20 N1 118.69(10) . . ?
C15 C21 H21A 109.5 . . ?
C15 C21 H21B 109.5 . . ?
H21A C21 H21B 109.5 . . ?
C15 C21 H21C 109.5 . . ?
H21A C21 H21C 109.5 . . ?
H21B C21 H21C 109.5 . . ?
C14 C22 C25 112.57(9) . . ?
C14 C22 C23 112.31(9) . . ?
C25 C22 C23 113.91(10) . . ?
C14 C22 H22 105.7 . . ?
C25 C22 H22 105.7 . . ?
C23 C22 H22 105.7 . . ?
C24 C23 C22 113.07(10) . . ?
C24 C23 H23A 109.0 . . ?
C22 C23 H23A 109.0 . . ?
C24 C23 H23B 109.0 . . ?
C22 C23 H23B 109.0 . . ?
H23A C23 H23B 107.8 . . ?
C23 C24 H24A 109.5 . . ?
C23 C24 H24B 109.5 . . ?
H24A C24 H24B 109.5 . . ?
C23 C24 H24C 109.5 . . ?
H24A C24 H24C 109.5 . . ?
H24B C24 H24C 109.5 . . ?
C32 C25 N3 109.64(10) . . ?
C32 C25 C22 129.00(11) . . ?
N3 C25 C22 121.36(10) . . ?
N3 C26 C27 130.96(11) . . ?
N3 C26 C31 107.74(10) . . ?
C27 C26 C31 121.30(11) . . ?
C28 C27 C26 117.43(11) . . ?
C28 C27 N4 123.86(11) . . ?
C26 C27 N4 118.70(10) . . ?
C27 C28 C29 121.11(11) . . ?
C27 C28 H28 119.4 . . ?
C29 C28 H28 119.4 . . ?
C30 C29 C28 121.75(12) . . ?
C30 C29 H29 119.1 . . ?
C28 C29 H29 119.1 . . ?
C29 C30 C31 118.39(12) . . ?
C29 C30 H30 120.8 . . ?
C31 C30 H30 120.8 . . ?
C30 C31 C26 120.02(11) . . ?
C30 C31 C32 132.77(11) . . ?
C26 C31 C32 107.21(10) . . ?
C25 C32 C31 107.00(10) . . ?
C25 C32 C33 128.61(11) . . ?
C31 C32 C33 124.39(11) . . ?
C32 C33 H33A 109.5 . . ?
C32 C33 H33B 109.5 . . ?
H33A C33 H33B 109.5 . . ?
C32 C33 H33C 109.5 . . ?
H33A C33 H33C 109.5 . . ?
H33B C33 H33C 109.5 . . ?
O35 C34 N4 122.45(12) . . ?
O35 C34 C36 120.64(11) . . ?
N4 C34 C36 116.89(10) . . ?
C37 C36 C41 118.67(12) . . ?
C37 C36 C34 123.19(11) . . ?
C41 C36 C34 118.11(11) . . ?
C38 C37 C36 120.92(12) . . ?
C38 C37 H37 119.5 . . ?
C36 C37 H37 119.5 . . ?
C39 C38 C37 119.88(13) . . ?
C39 C38 H38 120.1 . . ?
C37 C38 H38 120.1 . . ?
C38 C39 C40 119.86(13) . . ?
C38 C39 H39 120.1 . . ?
C40 C39 H39 120.1 . . ?
C41 C40 C39 120.26(12) . . ?
C41 C40 H40 119.9 . . ?
C39 C40 H40 119.9 . . ?
C40 C41 C36 120.41(13) . . ?
C40 C41 H41 119.8 . . ?
C36 C41 H41 119.8 . . ?
H1SA O1S H1SB 107.7(13) . . ?

loop_
_geom_bond_atom_site_label_1
_geom_bond_atom_site_label_2
_geom_bond_distance
_geom_bond_site_symmetry_2
_geom_bond_publ_flag
N1 C12 1.3526(14) . ?
N1 C20 1.4243(14) . ?
N1 H1 0.846(13) . ?
N2 C13 1.3771(14) . ?
N2 C14 1.3861(14) . ?
N2 H2 0.903(14) . ?
N3 C26 1.3814(15) . ?
N3 C25 1.3934(15) . ?
N3 H3 0.931(13) . ?
N4 C34 1.3540(15) . ?
N4 C27 1.4218(15) . ?
N4 H4 0.849(13) . ?
C5 C6 1.3844(16) . ?
C5 C10 1.3938(16) . ?
C5 H5 0.9500 . ?
C6 C7 1.3737(18) . ?
C6 H6 0.9500 . ?
C7 C8 1.3837(18) . ?
C7 H7 0.9500 . ?
C8 C9 1.3882(17) . ?
C8 H8 0.9500 . ?
C9 C10 1.3909(16) . ?
C9 H9 0.9500 . ?
C10 C12 1.4955(16) . ?
O11 C12 1.2395(13) . ?
C13 C20 1.3976(16) . ?
C13 C16 1.4145(15) . ?
C14 C15 1.3670(16) . ?
C14 C22 1.5074(16) . ?
C15 C16 1.4342(17) . ?
C15 C21 1.5021(16) . ?
C16 C17 1.4030(16) . ?
C17 C18 1.3752(17) . ?
C17 H17 0.9500 . ?
C18 C19 1.4018(16) . ?
C18 H18 0.9500 . ?
C19 C20 1.3853(16) . ?
C19 H19 0.9500 . ?
C21 H21A 0.9800 . ?
C21 H21B 0.9800 . ?
C21 H21C 0.9800 . ?
C22 C25 1.5087(16) . ?
C22 C23 1.5339(15) . ?
C22 H22 1.0000 . ?
C23 C24 1.5118(17) . ?
C23 H23A 0.9900 . ?
C23 H23B 0.9900 . ?
C24 H24A 0.9800 . ?
C24 H24B 0.9800 . ?
C24 H24C 0.9800 . ?
C25 C32 1.3656(16) . ?
C26 C27 1.4058(16) . ?
C26 C31 1.4092(16) . ?
C27 C28 1.3885(17) . ?
C28 C29 1.3984(18) . ?
C28 H28 0.9500 . ?
C29 C30 1.3759(18) . ?
C29 H29 0.9500 . ?
C30 C31 1.4000(17) . ?
C30 H30 0.9500 . ?
C31 C32 1.4344(16) . ?
C32 C33 1.5024(16) . ?
C33 H33A 0.9800 . ?
C33 H33B 0.9800 . ?
C33 H33C 0.9800 . ?
C34 O35 1.2437(14) . ?
C34 C36 1.4865(17) . ?
C36 C37 1.3921(17) . ?
C36 C41 1.3969(17) . ?
C37 C38 1.3853(18) . ?
C37 H37 0.9500 . ?
C38 C39 1.3833(18) . ?
C38 H38 0.9500 . ?
C39 C40 1.389(2) . ?
C39 H39 0.9500 . ?
C40 C41 1.3827(19) . ?
C40 H40 0.9500 . ?
C41 H41 0.9500 . ?
O1S H1SA 0.837(15) . ?
O1S H1SB 0.865(14) . ?

loop_
_geom_hbond_atom_site_label_D
_geom_hbond_atom_site_label_H
_geom_hbond_atom_site_label_A
_geom_hbond_distance_DH
_geom_hbond_distance_HA
_geom_hbond_distance_DA
_geom_hbond_angle_DHA
_geom_hbond_site_symmetry_A
N1 H1 O35 0.846(13) 2.241(13) 3.0616(13) 163.3(11) 3_576
N2 H2 O1S 0.903(14) 2.131(14) 2.9582(13) 152.0(12) .
N3 H3 O1S 0.931(13) 1.999(14) 2.9191(13) 169.2(12) .
O1S H1SA O35 0.837(15) 1.967(15) 2.7972(13) 171.0(14) 3_576
O1S H1SB O11 0.865(14) 1.876(15) 2.7401(12) 176.5(14) 2

loop_
_geom_torsion_atom_site_label_1
_geom_torsion_atom_site_label_2
_geom_torsion_atom_site_label_3
_geom_torsion_atom_site_label_4
_geom_torsion
_geom_torsion_site_symmetry_1
_geom_torsion_site_symmetry_2
_geom_torsion_site_symmetry_3
_geom_torsion_site_symmetry_4
_geom_torsion_publ_flag
C10 C5 C6 C7 0.08(17) . . . . ?
C5 C6 C7 C8 -0.09(18) . . . . ?
C6 C7 C8 C9 0.31(18) . . . . ?
C7 C8 C9 C10 -0.52(18) . . . . ?
C8 C9 C10 C5 0.50(17) . . . . ?
C8 C9 C10 C12 177.67(11) . . . . ?
C6 C5 C10 C9 -0.29(16) . . . . ?
C6 C5 C10 C12 -177.40(11) . . . . ?
C20 N1 C12 O11 -3.62(18) . . . . ?
C20 N1 C12 C10 174.83(10) . . . . ?
C9 C10 C12 O11 -34.47(16) . . . . ?
C5 C10 C12 O11 142.64(11) . . . . ?
C9 C10 C12 N1 147.06(11) . . . . ?
C5 C10 C12 N1 -35.82(15) . . . . ?
C14 N2 C13 C20 179.09(11) . . . . ?
C14 N2 C13 C16 -0.24(12) . . . . ?
C13 N2 C14 C15 0.42(13) . . . . ?
C13 N2 C14 C22 -178.52(10) . . . . ?
N2 C14 C15 C16 -0.41(13) . . . . ?
C22 C14 C15 C16 178.43(11) . . . . ?
N2 C14 C15 C21 179.07(11) . . . . ?
C22 C14 C15 C21 -2.1(2) . . . . ?
N2 C13 C16 C17 178.08(10) . . . . ?
C20 C13 C16 C17 -1.33(16) . . . . ?
N2 C13 C16 C15 -0.01(12) . . . . ?
C20 C13 C16 C15 -179.41(10) . . . . ?
C14 C15 C16 C17 -177.40(12) . . . . ?
C21 C15 C16 C17 3.1(2) . . . . ?
C14 C15 C16 C13 0.26(13) . . . . ?
C21 C15 C16 C13 -179.23(11) . . . . ?
C13 C16 C17 C18 -0.38(16) . . . . ?
C15 C16 C17 C18 177.06(12) . . . . ?
C16 C17 C18 C19 1.53(18) . . . . ?
C17 C18 C19 C20 -0.99(18) . . . . ?
C18 C19 C20 C13 -0.70(16) . . . . ?
C18 C19 C20 N1 177.39(11) . . . . ?
N2 C13 C20 C19 -177.40(11) . . . . ?
C16 C13 C20 C19 1.85(16) . . . . ?
N2 C13 C20 N1 4.42(18) . . . . ?
C16 C13 C20 N1 -176.33(10) . . . . ?
C12 N1 C20 C19 39.64(17) . . . . ?
C12 N1 C20 C13 -142.29(11) . . . . ?
C15 C14 C22 C25 93.72(14) . . . . ?
N2 C14 C22 C25 -87.57(13) . . . . ?
C15 C14 C22 C23 -136.13(12) . . . . ?
N2 C14 C22 C23 42.59(14) . . . . ?
C14 C22 C23 C24 170.47(10) . . . . ?
C25 C22 C23 C24 -60.06(14) . . . . ?
C26 N3 C25 C32 0.07(13) . . . . ?
C26 N3 C25 C22 -179.99(10) . . . . ?
C14 C22 C25 C32 -101.76(14) . . . . ?
C23 C22 C25 C32 128.90(13) . . . . ?
C14 C22 C25 N3 78.31(13) . . . . ?
C23 C22 C25 N3 -51.03(14) . . . . ?
C25 N3 C26 C27 -179.37(11) . . . . ?
C25 N3 C26 C31 -0.10(12) . . . . ?
N3 C26 C27 C28 179.73(11) . . . . ?
C31 C26 C27 C28 0.54(17) . . . . ?
N3 C26 C27 N4 0.07(18) . . . . ?
C31 C26 C27 N4 -179.11(10) . . . . ?
C34 N4 C27 C28 20.61(19) . . . . ?
C34 N4 C27 C26 -159.76(11) . . . . ?
C26 C27 C28 C29 -0.79(17) . . . . ?
N4 C27 C28 C29 178.85(11) . . . . ?
C27 C28 C29 C30 0.3(2) . . . . ?
C28 C29 C30 C31 0.45(19) . . . . ?
C29 C30 C31 C26 -0.69(18) . . . . ?
C29 C30 C31 C32 -179.72(12) . . . . ?
N3 C26 C31 C30 -179.16(10) . . . . ?
C27 C26 C31 C30 0.20(17) . . . . ?
N3 C26 C31 C32 0.10(13) . . . . ?
C27 C26 C31 C32 179.45(10) . . . . ?
N3 C25 C32 C31 0.00(13) . . . . ?
C22 C25 C32 C31 -179.94(11) . . . . ?
N3 C25 C32 C33 179.57(11) . . . . ?
C22 C25 C32 C33 -0.4(2) . . . . ?
C30 C31 C32 C25 179.07(13) . . . . ?
C26 C31 C32 C25 -0.06(13) . . . . ?
C30 C31 C32 C33 -0.5(2) . . . . ?
C26 C31 C32 C33 -179.66(11) . . . . ?
C27 N4 C34 O35 -0.21(19) . . . . ?
C27 N4 C34 C36 178.33(10) . . . . ?
O35 C34 C36 C37 148.00(11) . . . . ?
N4 C34 C36 C37 -30.56(16) . . . . ?
O35 C34 C36 C41 -29.81(16) . . . . ?
N4 C34 C36 C41 151.63(11) . . . . ?
C41 C36 C37 C38 0.69(18) . . . . ?
C34 C36 C37 C38 -177.12(11) . . . . ?
C36 C37 C38 C39 -0.10(18) . . . . ?
C37 C38 C39 C40 -0.35(19) . . . . ?
C38 C39 C40 C41 0.2(2) . . . . ?
C39 C40 C41 C36 0.4(2) . . . . ?
C37 C36 C41 C40 -0.83(19) . . . . ?
C34 C36 C41 C40 177.09(12) . . . . ?

loop_
_cod_related_entry_id
_cod_related_entry_database
_cod_related_entry_code
1 ChemSpider 30653137
